data_4330417
loop_
_publ_author_name
'Kamal Kumar Bisht'
'Eringathodi Suresh'

_publ_section_title
;
 Spontaneous Resolution of a Mixed-Ligand Nickel(II) Coordination Polymer
 with Achiral Precursors
;
_journal_name_full 'Inorganic Chemistry'
_journal_page_first 9577
_journal_page_last 9579
_journal_paper_doi 10.1021/ic301636z
_journal_volume 51
_journal_year 2012
_chemical_formula_sum 'C21 H15 Cd N2 O6 S'
_chemical_formula_weight 535.81
_chemical_name_systematic
; 
 ? 
;
_space_group_IT_number 2
_symmetry_cell_setting triclinic
_symmetry_space_group_name_Hall '-P 1'
_symmetry_space_group_name_H-M 'P -1'
_atom_sites_solution_hydrogens geom
_atom_sites_solution_primary direct
_atom_sites_solution_secondary difmap
_audit_creation_method SHELXL-97
_cell_angle_alpha 110.340(3)
_cell_angle_beta 99.638(4)
_cell_angle_gamma 93.412(4)
_cell_formula_units_Z 2
_cell_length_a 6.9316(16)
_cell_length_b 13.157(3)
_cell_length_c 13.476(3)
_cell_measurement_reflns_used 3640
_cell_measurement_temperature 110(2)
_cell_measurement_theta_max 28.25
_cell_measurement_theta_min 2.73
_cell_volume 1126.9(4)
_computing_cell_refinement 'BRUKER SMART'
_computing_data_collection 'BRUKER SMART'
_computing_data_reduction 'BRUKER SAINT'
_computing_molecular_graphics ORTEP
_computing_structure_refinement 'SHELXL-97 (Sheldrick, 1997)'
_computing_structure_solution 'SHELXS-97 (Sheldrick, 1990)'
_diffrn_ambient_temperature 110(2)
_diffrn_measured_fraction_theta_full 0.878
_diffrn_measured_fraction_theta_max 0.878
_diffrn_measurement_device_type 'BRUKER SMART APEX CCD DIFFRACTOMETER'
_diffrn_measurement_method 'OMEGA-PHI SCAN'
_diffrn_radiation_monochromator graphite
_diffrn_radiation_source 'fine-focus sealed tube'
_diffrn_radiation_type MoK\a
_diffrn_radiation_wavelength 0.71073
_diffrn_reflns_av_R_equivalents 0.0152
_diffrn_reflns_av_sigmaI/netI 0.0409
_diffrn_reflns_limit_h_max 8
_diffrn_reflns_limit_h_min -5
_diffrn_reflns_limit_k_max 14
_diffrn_reflns_limit_k_min -16
_diffrn_reflns_limit_l_max 16
_diffrn_reflns_limit_l_min -16
_diffrn_reflns_number 4584
_diffrn_reflns_theta_full 26.00
_diffrn_reflns_theta_max 26.00
_diffrn_reflns_theta_min 1.65
_exptl_absorpt_coefficient_mu 1.100
_exptl_absorpt_correction_T_max 0.9678
_exptl_absorpt_correction_T_min 0.7782
_exptl_absorpt_correction_type multi-scan
_exptl_absorpt_process_details 'BRUKER SADABS'
_exptl_crystal_colour Colourless
_exptl_crystal_density_diffrn 1.579
_exptl_crystal_description PLATES
_exptl_crystal_F_000 534
_exptl_crystal_size_max 0.24
_exptl_crystal_size_mid 0.21
_exptl_crystal_size_min 0.03
_platon_squeeze_details ' ?'
_refine_diff_density_max 1.799
_refine_diff_density_min -0.965
_refine_diff_density_rms 0.131
_refine_ls_extinction_method none
_refine_ls_goodness_of_fit_ref 1.068
_refine_ls_hydrogen_treatment constr
_refine_ls_matrix_type full
_refine_ls_number_parameters 280
_refine_ls_number_reflns 3883
_refine_ls_number_restraints 0
_refine_ls_restrained_S_all 1.068
_refine_ls_R_factor_all 0.0423
_refine_ls_R_factor_gt 0.0403
_refine_ls_shift/su_max 0.001
_refine_ls_shift/su_mean 0.000
_refine_ls_structure_factor_coef Fsqd
_refine_ls_weighting_details 'calc w=1/[\s^2^(Fo^2^)+(0.0666P)^2^+2.6667P] where P=(Fo^2^+2Fc^2^)/3'
_refine_ls_weighting_scheme calc
_refine_ls_wR_factor_gt 0.1132
_refine_ls_wR_factor_ref 0.1146
_reflns_number_gt 3688
_reflns_number_total 3883
_reflns_threshold_expression >2sigma(I)
_cod_data_source_file ic301636z_si_002_5.cif
_cod_data_source_block kl106fComp4Cd
_cod_database_code 4330417

loop_
_symmetry_equiv_pos_as_xyz
'x, y, z'
'-x, -y, -z'

loop_
_atom_site_label
_atom_site_type_symbol
_atom_site_fract_x
_atom_site_fract_y
_atom_site_fract_z
_atom_site_U_iso_or_equiv
_atom_site_adp_type
_atom_site_occupancy
_atom_site_symmetry_multiplicity
_atom_site_calc_flag
_atom_site_refinement_flags
Cd1 Cd 0.20907(4) 0.53586(2) 0.07976(2) 0.01604(13) Uani 1 1 d .
S1 S -0.38271(18) 0.11491(8) 0.36793(8) 0.0213(2) Uani 1 1 d .
O1 O 0.0616(5) 0.4247(3) 0.1477(3) 0.0285(7) Uani 1 1 d .
O2 O -0.2379(5) 0.3845(2) 0.0401(2) 0.0245(7) Uani 1 1 d .
O3 O -0.2563(5) 0.1534(2) 0.4743(2) 0.0283(7) Uani 1 1 d .
O5 O -0.0031(5) -0.3444(3) 0.1379(3) 0.0259(7) Uani 1 1 d .
O4 O -0.5938(5) 0.1119(2) 0.3577(3) 0.0266(7) Uani 1 1 d .
O6 O -0.2974(5) -0.3823(2) 0.0262(3) 0.0291(8) Uani 1 1 d .
N1 N 0.4388(5) 0.6122(3) 0.2268(3) 0.0158(7) Uani 1 1 d .
N2 N 0.7289(5) 0.6452(3) 0.3331(3) 0.0176(7) Uani 1 1 d .
C1 C -0.1113(7) 0.3785(3) 0.1165(4) 0.0201(9) Uani 1 1 d .
C2 C -0.1808(7) 0.3124(3) 0.1787(3) 0.0196(9) Uani 1 1 d .
C3 C -0.0429(7) 0.2856(4) 0.2510(4) 0.0244(9) Uani 1 1 d .
H3 H 0.0906 0.3085 0.2603 0.029 Uiso 1 1 calc R
C4 C -0.1032(7) 0.2252(4) 0.3089(4) 0.0239(9) Uani 1 1 d .
H4 H -0.0116 0.2062 0.3561 0.029 Uiso 1 1 calc R
C5 C -0.3051(7) 0.1934(3) 0.2947(3) 0.0216(9) Uani 1 1 d .
C6 C -0.4419(7) 0.2201(3) 0.2245(4) 0.0231(9) Uani 1 1 d .
H6 H -0.5756 0.1982 0.2162 0.028 Uiso 1 1 calc R
C7 C -0.3802(7) 0.2795(3) 0.1659(4) 0.0217(9) Uani 1 1 d .
H7 H -0.4724 0.2974 0.1180 0.026 Uiso 1 1 calc R
C8 C -0.3273(7) -0.0164(3) 0.2959(3) 0.0185(9) Uani 1 1 d .
C9 C -0.1434(7) -0.0446(4) 0.3251(4) 0.0261(10) Uani 1 1 d .
H9 H -0.0537 0.0030 0.3849 0.031 Uiso 1 1 calc R
C10 C -0.0938(8) -0.1446(4) 0.2642(4) 0.0270(10) Uani 1 1 d .
H10 H 0.0293 -0.1646 0.2835 0.032 Uiso 1 1 calc R
C11 C -0.2280(7) -0.2148(3) 0.1744(3) 0.0200(9) Uani 1 1 d .
C12 C -0.4136(7) -0.1861(3) 0.1475(3) 0.0206(9) Uani 1 1 d .
H12 H -0.5049 -0.2345 0.0889 0.025 Uiso 1 1 calc R
C13 C -0.4637(7) -0.0862(3) 0.2072(4) 0.0221(9) Uani 1 1 d .
H13 H -0.5868 -0.0661 0.1881 0.026 Uiso 1 1 calc R
C14 C -0.1717(7) -0.3228(3) 0.1069(4) 0.0243(10) Uani 1 1 d .
C15 C 0.6149(6) 0.5813(3) 0.2386(3) 0.0164(8) Uani 1 1 d .
H15 H 0.6554 0.5226 0.1879 0.020 Uiso 1 1 calc R
C16 C 0.4377(7) 0.6991(3) 0.3205(3) 0.0190(8) Uani 1 1 d .
H16 H 0.3310 0.7374 0.3357 0.023 Uiso 1 1 calc R
C17 C 0.6170(7) 0.7200(3) 0.3871(3) 0.0203(9) Uani 1 1 d .
H17 H 0.6561 0.7741 0.4554 0.024 Uiso 1 1 calc R
C18 C 0.9340(7) 0.6355(4) 0.3702(4) 0.0240(9) Uani 1 1 d .
H18A H 1.0031 0.7081 0.4124 0.029 Uiso 1 1 calc R
H18B H 0.9936 0.6057 0.3076 0.029 Uiso 1 1 calc R
C19 C 0.9638(7) 0.5644(4) 0.4377(3) 0.0206(9) Uani 1 1 d .
C20 C 0.8088(7) 0.5164(4) 0.4657(4) 0.0245(9) Uani 1 1 d .
H20 H 0.6799 0.5271 0.4429 0.029 Uiso 1 1 calc R
C21 C 1.1537(7) 0.5473(4) 0.4722(4) 0.0240(9) Uani 1 1 d .
H21 H 1.2583 0.5793 0.4535 0.029 Uiso 1 1 calc R

loop_
_atom_site_aniso_label
_atom_site_aniso_U_11
_atom_site_aniso_U_22
_atom_site_aniso_U_33
_atom_site_aniso_U_23
_atom_site_aniso_U_13
_atom_site_aniso_U_12
Cd1 0.0182(2) 0.01241(18) 0.01389(17) 0.00192(12) -0.00067(13) 0.00332(12)
S1 0.0323(6) 0.0126(5) 0.0172(5) 0.0016(4) 0.0087(4) 0.0036(4)
O1 0.0274(19) 0.0249(17) 0.0346(18) 0.0152(15) 0.0021(15) -0.0033(14)
O2 0.0256(18) 0.0216(16) 0.0250(16) 0.0076(13) 0.0038(14) 0.0023(13)
O3 0.044(2) 0.0181(15) 0.0179(15) 0.0020(13) 0.0038(14) -0.0004(14)
O5 0.0300(19) 0.0233(16) 0.0271(17) 0.0088(13) 0.0103(14) 0.0128(14)
O4 0.035(2) 0.0178(15) 0.0291(17) 0.0056(13) 0.0171(15) 0.0060(13)
O6 0.040(2) 0.0154(15) 0.0263(17) 0.0002(13) 0.0054(15) 0.0090(14)
N1 0.0142(18) 0.0144(16) 0.0134(15) 0.0007(13) -0.0016(13) -0.0003(13)
N2 0.0170(18) 0.0163(17) 0.0184(17) 0.0061(14) 0.0010(14) 0.0027(14)
C1 0.019(2) 0.0134(19) 0.024(2) 0.0020(17) 0.0040(18) 0.0064(16)
C2 0.024(2) 0.0134(19) 0.020(2) 0.0030(16) 0.0055(18) 0.0044(17)
C3 0.023(2) 0.020(2) 0.027(2) 0.0058(18) 0.0049(19) 0.0030(18)
C4 0.027(3) 0.022(2) 0.024(2) 0.0093(18) 0.0035(19) 0.0070(18)
C5 0.030(3) 0.0116(19) 0.020(2) 0.0003(16) 0.0073(18) 0.0033(17)
C6 0.022(2) 0.017(2) 0.029(2) 0.0060(18) 0.0057(19) 0.0004(17)
C7 0.023(2) 0.017(2) 0.023(2) 0.0058(17) 0.0006(18) 0.0029(17)
C8 0.030(3) 0.0098(18) 0.0158(19) 0.0033(15) 0.0083(18) 0.0027(16)
C9 0.030(3) 0.018(2) 0.022(2) 0.0012(18) -0.0024(19) 0.0028(19)
C10 0.029(3) 0.018(2) 0.031(2) 0.0057(19) 0.003(2) 0.0069(19)
C11 0.031(3) 0.015(2) 0.0170(19) 0.0078(16) 0.0076(18) 0.0035(17)
C12 0.026(2) 0.015(2) 0.0161(19) 0.0005(16) 0.0034(17) 0.0002(17)
C13 0.024(2) 0.020(2) 0.022(2) 0.0072(18) 0.0059(18) 0.0064(17)
C14 0.036(3) 0.018(2) 0.024(2) 0.0073(18) 0.016(2) 0.0098(19)
C15 0.018(2) 0.0092(18) 0.0198(19) 0.0042(16) 0.0007(17) -0.0010(15)
C16 0.020(2) 0.0154(19) 0.020(2) 0.0037(16) 0.0051(17) 0.0036(16)
C17 0.022(2) 0.019(2) 0.0173(19) 0.0032(17) 0.0023(17) 0.0017(17)
C18 0.016(2) 0.030(2) 0.025(2) 0.0108(19) -0.0001(18) -0.0007(18)
C19 0.020(2) 0.022(2) 0.0158(19) 0.0047(17) -0.0011(17) 0.0020(17)
C20 0.017(2) 0.026(2) 0.028(2) 0.0074(19) 0.0016(19) 0.0050(18)
C21 0.020(2) 0.024(2) 0.028(2) 0.0092(19) 0.0056(19) 0.0008(18)

loop_
_atom_type_symbol
_atom_type_description
_atom_type_scat_dispersion_real
_atom_type_scat_dispersion_imag
_atom_type_scat_source
C C 0.0033 0.0016 'International Tables Vol C Tables 4.2.6.8 and 6.1.1.4'
N N 0.0061 0.0033 'International Tables Vol C Tables 4.2.6.8 and 6.1.1.4'
O O 0.0106 0.0060 'International Tables Vol C Tables 4.2.6.8 and 6.1.1.4'
H H 0.0000 0.0000 'International Tables Vol C Tables 4.2.6.8 and 6.1.1.4'
S S 0.1246 0.1234 'International Tables Vol C Tables 4.2.6.8 and 6.1.1.4'
Cd Cd -0.8075 1.2024 'International Tables Vol C Tables 4.2.6.8 and 6.1.1.4'

loop_
_geom_angle_atom_site_label_1
_geom_angle_atom_site_label_2
_geom_angle_atom_site_label_3
_geom_angle
_geom_angle_site_symmetry_1
_geom_angle_site_symmetry_3
N1 Cd1 O6 109.89(13) . 2
N1 Cd1 O2 110.65(12) . 2_565
O6 Cd1 O2 91.18(12) 2 2_565
N1 Cd1 O5 94.03(13) . 1_565
O6 Cd1 O5 155.22(14) 2 1_565
O2 Cd1 O5 86.15(11) 2_565 1_565
N1 Cd1 O1 93.46(12) . .
O6 Cd1 O1 83.91(13) 2 .
O2 Cd1 O1 155.58(13) 2_565 .
O5 Cd1 O1 88.41(12) 1_565 .
N1 Cd1 Cd1 161.43(9) . 2_565
O6 Cd1 Cd1 86.44(10) 2 2_565
O2 Cd1 Cd1 76.68(9) 2_565 2_565
O5 Cd1 Cd1 68.95(9) 1_565 2_565
O1 Cd1 Cd1 79.15(9) . 2_565
O4 S1 O3 119.8(2) . .
O4 S1 C8 109.1(2) . .
O3 S1 C8 107.5(2) . .
O4 S1 C5 108.1(2) . .
O3 S1 C5 108.5(2) . .
C8 S1 C5 102.57(19) . .
C1 O1 Cd1 126.7(3) . .
C1 O2 Cd1 130.6(3) . 2_565
C14 O5 Cd1 140.3(3) . 1_545
C14 O6 Cd1 117.4(3) . 2
C15 N1 C16 106.0(3) . .
C15 N1 Cd1 123.5(3) . .
C16 N1 Cd1 130.4(3) . .
C15 N2 C17 107.6(4) . .
C15 N2 C18 125.4(4) . .
C17 N2 C18 127.0(4) . .
O1 C1 O2 126.5(4) . .
O1 C1 C2 117.1(4) . .
O2 C1 C2 116.3(4) . .
C7 C2 C3 119.8(4) . .
C7 C2 C1 120.5(4) . .
C3 C2 C1 119.6(4) . .
C4 C3 C2 120.6(4) . .
C3 C4 C5 118.5(4) . .
C6 C5 C4 121.4(4) . .
C6 C5 S1 120.1(4) . .
C4 C5 S1 118.6(3) . .
C5 C6 C7 119.8(4) . .
C6 C7 C2 119.9(4) . .
C9 C8 C13 121.4(4) . .
C9 C8 S1 119.0(3) . .
C13 C8 S1 119.5(3) . .
C8 C9 C10 119.4(4) . .
C9 C10 C11 119.9(4) . .
C12 C11 C10 120.0(4) . .
C12 C11 C14 120.3(4) . .
C10 C11 C14 119.7(4) . .
C13 C12 C11 120.5(4) . .
C12 C13 C8 118.9(4) . .
O6 C14 O5 126.3(4) . .
O6 C14 C11 117.0(4) . .
O5 C14 C11 116.7(4) . .
N1 C15 N2 111.2(4) . .
C17 C16 N1 109.2(4) . .
C16 C17 N2 106.0(4) . .
N2 C18 C19 114.6(4) . .
C21 C19 C20 119.1(4) . .
C21 C19 C18 118.2(4) . .
C20 C19 C18 122.7(4) . .
C21 C20 C19 119.8(4) 2_766 .
C19 C21 C20 121.2(4) . 2_766

loop_
_geom_bond_atom_site_label_1
_geom_bond_atom_site_label_2
_geom_bond_distance
_geom_bond_site_symmetry_2
Cd1 N1 2.200(3) .
Cd1 O6 2.221(3) 2
Cd1 O2 2.237(3) 2_565
Cd1 O5 2.249(3) 1_565
Cd1 O1 2.255(3) .
Cd1 Cd1 3.1765(8) 2_565
S1 O4 1.443(4) .
S1 O3 1.449(3) .
S1 C8 1.764(4) .
S1 C5 1.775(4) .
O1 C1 1.245(6) .
O2 C1 1.264(5) .
O2 Cd1 2.237(3) 2_565
O5 C14 1.257(6) .
O5 Cd1 2.249(3) 1_545
O6 C14 1.250(6) .
O6 Cd1 2.221(3) 2
N1 C15 1.311(6) .
N1 C16 1.380(5) .
N2 C15 1.339(5) .
N2 C17 1.371(5) .
N2 C18 1.454(6) .
C1 C2 1.513(6) .
C2 C7 1.387(6) .
C2 C3 1.398(7) .
C3 C4 1.384(6) .
C4 C5 1.398(7) .
C5 C6 1.374(7) .
C6 C7 1.386(6) .
C8 C9 1.382(7) .
C8 C13 1.386(6) .
C9 C10 1.385(6) .
C10 C11 1.388(7) .
C11 C12 1.388(7) .
C11 C14 1.511(6) .
C12 C13 1.381(6) .
C16 C17 1.356(6) .
C18 C19 1.516(6) .
C19 C21 1.380(7) .
C19 C20 1.384(6) .
C20 C21 1.383(6) 2_766
C21 C20 1.383(6) 2_766

loop_
_platon_squeeze_void_nr
_platon_squeeze_void_average_x
_platon_squeeze_void_average_y
_platon_squeeze_void_average_z
_platon_squeeze_void_volume
_platon_squeeze_void_count_electrons
1 -0.006 0.000 0.000 150.3 27.3
2 0.389 0.433 0.306 7.3 -0.1
3 0.611 0.567 0.694 7.3 -0.1
